data_1539617
loop_
_publ_author_name
'Bacmann, M.'
'Soubeyroux, J.L.'
'Zach, R.'
'Barrett, R.'
'Fruchart, R.'
'Niziol, S.'
'Fruchart, D.'

_publ_section_title
;
 Magnetoelastic transition and antiferro-ferromagnetic ordering in the
 system Mn Fe P1-y Asy
;
_journal_name_full 'Journal of Magnetism and Magnetic Materials'
_journal_page_first 59
_journal_page_last 67
_journal_volume 134
_journal_year 1994
_chemical_formula_sum 'As0.9 Fe3 Mn3 P2.1'
_chemical_name_systematic '(Fe10 Mn10 As3 P7)0.3'
_space_group_IT_number 189
_symmetry_space_group_name_Hall 'P -6 -2'
_symmetry_space_group_name_H-M 'P -6 2 m'
_cell_angle_alpha 90
_cell_angle_beta 90
_cell_angle_gamma 120
_cell_formula_units_Z 1
_cell_length_a 6.05
_cell_length_b 6.05
_cell_length_c 3.495
_cell_volume 110.787
_citation_journal_id_ASTM JMMMDC
_cod_data_source_file Bacmann_JMMMDC_1994_1043.cif
_cod_data_source_block As0.9Fe3Mn3P2.1
_cod_original_cell_volume 110.7869
_cod_database_code 1539617

loop_
_symmetry_equiv_pos_as_xyz
x,y,z
-x+y,-x,-z
-y,x-y,z
x,y,-z
-x+y,-x,z
-y,x-y,-z
y,x,z
x-y,-y,-z
-x,-x+y,z
y,x,-z
x-y,-y,z
-x,-x+y,-z

loop_
_atom_site_label
_atom_site_type_symbol
_atom_site_fract_x
_atom_site_fract_y
_atom_site_fract_z
_atom_site_occupancy
_atom_site_U_iso_or_equiv
Fe1 Fe 0.2514 0 0 0.958 0.0
P2 P 0.3333 0.6667 0 0.7 0.0
As2 As 0.3333 0.6667 0 0.3 0.0
Mn2 Mn 0.587 0 0.5 0.928 0.0
As1 As 0 0 0.5 0.3 0.0
Fe2 Fe 0.587 0 0.5 0.072 0.0
P1 P 0 0 0.5 0.7 0.0
Mn1 Mn 0.2514 0 0 0.042 0.0
